data_7710563
loop_
_publ_author_name
'Dunes&#x0326;, Gabriel'
'Soran, Albert'
'Silvestru, Cristian'

_publ_section_title
;
 Organopnictogen(III) bis(arylthiolates) containing NCN-aryl pincer
 ligands: from synthesis and characterization to reactivity
;
_journal_name_full 'Dalton Transactions'
_journal_paper_doi 10.1039/D2DT01436J
_journal_year 2022
_chemical_formula_moiety 'C16 H23 Bi Cl2 N2 O2, C H Cl3'
_chemical_formula_sum 'C17 H24 Bi Cl5 N2 O2'
_chemical_formula_weight 674.61
_chemical_name_common DG178
_space_group_crystal_system monoclinic
_space_group_IT_number 14
_space_group_name_Hall '-P 2ybc'
_space_group_name_H-M_alt 'P 1 21/c 1'
_atom_sites_solution_hydrogens geom
_atom_sites_solution_primary dual
_atom_sites_solution_secondary difmap
_audit_update_record
;
2022-06-01 deposited with the CCDC.	2022-06-07 downloaded from the CCDC.
;
_cell_angle_alpha 90
_cell_angle_beta 103.4660(10)
_cell_angle_gamma 90
_cell_formula_units_Z 4
_cell_length_a 12.4920(4)
_cell_length_b 17.3273(5)
_cell_length_c 10.6153(3)
_cell_measurement_reflns_used 9713
_cell_measurement_temperature 100.(2)
_cell_measurement_theta_max 28.2770
_cell_measurement_theta_min 3.0696
_cell_volume 2234.54(12)
_computing_cell_refinement 'SAINT V8.40B (Bruker AXS LLC, 2019)'
_computing_data_collection 'Bruker APEX4 2021.10-0'
_computing_data_reduction 'SAINT V8.40B (Bruker AXS LLC, 2019)'
_computing_molecular_graphics 'shelXle (C.B. Huebschle, rev 1328)'
_computing_publication_material 'Bruker APEX4 2021.10-0'
_computing_structure_refinement 'SHELXL-2019/1 (Sheldrick, 2019)'
_computing_structure_solution 'XT, VERSION 2018/2'
_diffrn_ambient_temperature 100.(2)
_diffrn_detector_area_resol_mean 7.3910
_diffrn_measured_fraction_theta_full 0.999
_diffrn_measured_fraction_theta_max 0.999
_diffrn_measurement_device_type 'Bruker D8 Venture'
_diffrn_measurement_method '\f and \w scans'
_diffrn_radiation_monochromator 'multilayer optics'
_diffrn_radiation_probe x-ray
_diffrn_radiation_type 'Mo K\a'
_diffrn_radiation_wavelength 0.71073
_diffrn_reflns_av_R_equivalents 0.0352
_diffrn_reflns_av_unetI/netI 0.0221
_diffrn_reflns_limit_h_max 16
_diffrn_reflns_limit_h_min -16
_diffrn_reflns_limit_k_max 22
_diffrn_reflns_limit_k_min -23
_diffrn_reflns_limit_l_max 14
_diffrn_reflns_limit_l_min -14
_diffrn_reflns_number 41297
_diffrn_reflns_theta_full 25.24
_diffrn_reflns_theta_max 28.29
_diffrn_reflns_theta_min 2.05
_diffrn_source 'Incoatec Mo--I\mS 3.0 microfocus source'
_diffrn_source_current 1.4
_diffrn_source_power 0.07
_diffrn_source_voltage 50
_exptl_absorpt_coefficient_mu 8.504
_exptl_absorpt_correction_T_max 0.40
_exptl_absorpt_correction_T_min 0.23
_exptl_absorpt_correction_type multi-scan
_exptl_absorpt_process_details
;
Krause, L., Herbst-Irmer, R., Sheldrick G.M. & Stalke D.,
J. Appl. Cryst. 48 (2015) 3-10
;
_exptl_crystal_colour 'clear colourless'
_exptl_crystal_density_diffrn 2.005
_exptl_crystal_density_method 'not measured'
_exptl_crystal_description block
_exptl_crystal_F_000 1296
_exptl_crystal_size_max 0.220
_exptl_crystal_size_mid 0.175
_exptl_crystal_size_min 0.130
_refine_diff_density_max 0.912
_refine_diff_density_min -0.846
_refine_ls_extinction_method none
_refine_ls_goodness_of_fit_ref 1.092
_refine_ls_hydrogen_treatment constr
_refine_ls_matrix_type full
_refine_ls_number_parameters 247
_refine_ls_number_reflns 5539
_refine_ls_number_restraints 0
_refine_ls_restrained_S_all 1.092
_refine_ls_R_factor_all 0.0179
_refine_ls_R_factor_gt 0.0161
_refine_ls_shift/su_max 0.001
_refine_ls_shift/su_mean 0.000
_refine_ls_structure_factor_coef Fsqd
_refine_ls_weighting_details 'w=1/[\s^2^(Fo^2^)+2.3800P] where P=(Fo^2^+2Fc^2^)/3'
_refine_ls_weighting_scheme calc
_refine_ls_wR_factor_gt 0.0332
_refine_ls_wR_factor_ref 0.0337
_reflns_Friedel_coverage 0.000
_reflns_number_gt 5239
_reflns_number_total 5539
_reflns_threshold_expression 'I > 2\s(I)'
_cod_data_source_file d2dt01436j2.cif
_cod_data_source_block compound_6_CHCl3_CCDC_2156665
_cod_depositor_comments
;
The following automatic conversions were performed:

data item '_exptl_absorpt_correction_type' value 'Multi-Scan' was
changed to 'multi-scan' in accordance with the
/home/data/users/saulius/crontab/automatic-downloads/rss-feeds/RSC/lib/dictionaries/cif_core.dic
dictionary named 'cif_core.dic' version 2.4.2 last updated on
2011-04-26.

Automatic conversion script
Id: cif_fix_values 7556 2019-12-06 15:28:31Z antanas 
;
_cod_database_code 7710563

loop_
_space_group_symop_operation_xyz
'x, y, z'
'-x, y+1/2, -z+1/2'
'-x, -y, -z'
'x, -y-1/2, z-1/2'

loop_
_atom_site_type_symbol
_atom_site_label
_atom_site_fract_x
_atom_site_fract_y
_atom_site_fract_z
_atom_site_U_iso_or_equiv
_atom_site_adp_type
_atom_site_calc_flag
_atom_site_refinement_flags_adp
_atom_site_refinement_flags_occupancy
_atom_site_refinement_flags_posn
_atom_site_occupancy
_atom_site_disorder_assembly
_atom_site_disorder_group
Bi Bi1 0.23422(2) 0.43521(2) 0.69415(2) 0.00985(3) Uani d . . . 1 . .
Cl Cl1 0.36059(5) 0.56083(3) 0.73174(5) 0.01590(10) Uani d . . . 1 . .
Cl Cl2 0.12461(4) 0.29656(3) 0.66030(5) 0.01567(10) Uani d . . . 1 . .
Cl Cl3 0.19033(6) 0.83394(4) 0.39918(7) 0.03706(16) Uani d . . . 1 . .
Cl Cl4 0.09635(7) 0.84518(5) 0.62208(8) 0.0512(2) Uani d . . . 1 . .
Cl Cl5 0.19810(5) 0.70272(3) 0.56958(6) 0.02632(12) Uani d . . . 1 . .
O O1 0.03220(13) 0.46748(10) 0.30222(15) 0.0218(3) Uani d . . . 1 . .
O O2 0.25675(15) 0.46616(10) 1.11604(15) 0.0254(4) Uani d . . . 1 . .
N N1 0.25199(14) 0.44847(10) 0.45961(17) 0.0121(4) Uani d . . . 1 . .
N N2 0.31509(15) 0.37449(10) 0.91628(17) 0.0148(4) Uani d . . . 1 . .
C C1 0.38192(17) 0.37172(11) 0.6772(2) 0.0122(4) Uani d . . . 1 . .
C C2 0.42732(17) 0.38552(11) 0.5717(2) 0.0121(4) Uani d . . . 1 . .
C C3 0.52654(18) 0.35038(12) 0.5672(2) 0.0160(4) Uani d . . . 1 . .
H H3 0.558597 0.359339 0.495638 0.019000 Uiso calc U . R 1 . .
C C4 0.5788(2) 0.30207(13) 0.6676(2) 0.0203(5) Uani d . . . 1 . .
H H4 0.647106 0.278851 0.665051 0.024000 Uiso calc U . R 1 . .
C C5 0.53121(19) 0.28746(13) 0.7724(2) 0.0202(5) Uani d . . . 1 . .
H H5 0.566623 0.253851 0.840007 0.024000 Uiso calc U . R 1 . .
C C6 0.43185(18) 0.32240(12) 0.7770(2) 0.0142(4) Uani d . . . 1 . .
C C7 0.37230(18) 0.44256(12) 0.4693(2) 0.0137(4) Uani d . . . 1 . .
H H7A 0.406331 0.493995 0.490212 0.016000 Uiso calc U . R 1 . .
H H7B 0.384856 0.426443 0.384464 0.016000 Uiso calc U . R 1 . .
C C8 0.21141(18) 0.52268(12) 0.3966(2) 0.0143(4) Uani d . . . 1 . .
H H8A 0.229354 0.525933 0.310696 0.017000 Uiso calc U . R 1 . .
H H8B 0.247986 0.566209 0.450175 0.017000 Uiso calc U . R 1 . .
C C9 0.08864(19) 0.52809(13) 0.3809(2) 0.0179(4) Uani d . . . 1 . .
H H9A 0.071477 0.525808 0.467313 0.021000 Uiso calc U . R 1 . .
H H9B 0.062373 0.578375 0.341208 0.021000 Uiso calc U . R 1 . .
C C10 0.06855(19) 0.39484(13) 0.3598(2) 0.0183(5) Uani d . . . 1 . .
H H10A 0.030815 0.352949 0.303035 0.022000 Uiso calc U . R 1 . .
H H10B 0.047565 0.390616 0.443921 0.022000 Uiso calc U . R 1 . .
C C11 0.19191(18) 0.38426(12) 0.3816(2) 0.0144(4) Uani d . . . 1 . .
H H11A 0.213619 0.334762 0.426900 0.017000 Uiso calc U . R 1 . .
H H11B 0.212198 0.382094 0.296865 0.017000 Uiso calc U . R 1 . .
C C12 0.37234(19) 0.30534(13) 0.8824(2) 0.0172(4) Uani d . . . 1 . .
H H12A 0.317917 0.263741 0.853066 0.021000 Uiso calc U . R 1 . .
H H12B 0.425956 0.286786 0.960457 0.021000 Uiso calc U . R 1 . .
C C13 0.3958(2) 0.42437(13) 1.0044(2) 0.0196(5) Uani d . . . 1 . .
H H13A 0.450218 0.444144 0.957819 0.024000 Uiso calc U . R 1 . .
H H13B 0.435805 0.393489 1.079036 0.024000 Uiso calc U . R 1 . .
C C14 0.3392(2) 0.49169(14) 1.0529(2) 0.0240(5) Uani d . . . 1 . .
H H14A 0.394604 0.522665 1.114167 0.029000 Uiso calc U . R 1 . .
H H14B 0.305120 0.525236 0.978938 0.029000 Uiso calc U . R 1 . .
C C15 0.1769(2) 0.42153(14) 1.0287(2) 0.0222(5) Uani d . . . 1 . .
H H15A 0.142437 0.453504 0.952760 0.027000 Uiso calc U . R 1 . .
H H15B 0.118405 0.405362 1.072054 0.027000 Uiso calc U . R 1 . .
C C16 0.22830(19) 0.35108(13) 0.9839(2) 0.0179(5) Uani d . . . 1 . .
H H16A 0.261066 0.318249 1.059326 0.022000 Uiso calc U . R 1 . .
H H16B 0.171043 0.320595 0.924262 0.022000 Uiso calc U . R 1 . .
C C17 0.1210(2) 0.78417(14) 0.5001(2) 0.0237(5) Uani d . . . 1 . .
H H17 0.048640 0.765997 0.446646 0.028000 Uiso calc U . R 1 . .

loop_
_atom_site_aniso_label
_atom_site_aniso_U_11
_atom_site_aniso_U_22
_atom_site_aniso_U_33
_atom_site_aniso_U_12
_atom_site_aniso_U_13
_atom_site_aniso_U_23
Bi1 0.00864(4) 0.01126(4) 0.01015(4) -0.00015(3) 0.00321(3) -0.00020(3)
Cl1 0.0181(3) 0.0143(2) 0.0148(2) -0.0040(2) 0.0029(2) -0.00107(19)
Cl2 0.0133(2) 0.0168(2) 0.0168(2) -0.0041(2) 0.00336(19) -0.00194(19)
Cl3 0.0363(4) 0.0347(3) 0.0416(4) 0.0044(3) 0.0119(3) 0.0090(3)
Cl4 0.0458(5) 0.0665(5) 0.0405(4) 0.0253(4) 0.0081(4) -0.0235(4)
Cl5 0.0235(3) 0.0223(3) 0.0321(3) -0.0023(2) 0.0044(2) -0.0021(2)
O1 0.0154(8) 0.0262(9) 0.0213(8) 0.0009(7) -0.0012(7) 0.0038(7)
O2 0.0283(10) 0.0342(9) 0.0160(8) -0.0091(8) 0.0100(7) -0.0052(7)
N1 0.0088(8) 0.0148(8) 0.0129(8) 0.0007(7) 0.0029(7) 0.0003(7)
N2 0.0140(9) 0.0181(9) 0.0126(8) -0.0043(7) 0.0038(7) 0.0012(7)
C1 0.0090(10) 0.0113(9) 0.0162(10) -0.0014(8) 0.0029(8) -0.0017(8)
C2 0.0098(10) 0.0114(9) 0.0156(9) -0.0015(8) 0.0039(8) -0.0018(8)
C3 0.0123(11) 0.0169(10) 0.0203(10) 0.0007(9) 0.0067(9) -0.0010(9)
C4 0.0142(11) 0.0194(11) 0.0277(12) 0.0037(9) 0.0060(9) 0.0011(10)
C5 0.0147(11) 0.0207(11) 0.0241(11) 0.0047(9) 0.0022(9) 0.0060(9)
C6 0.0106(10) 0.0129(9) 0.0186(10) -0.0007(8) 0.0021(8) 0.0019(8)
C7 0.0100(10) 0.0158(10) 0.0167(10) -0.0008(8) 0.0063(8) 0.0007(8)
C8 0.0148(11) 0.0146(10) 0.0145(9) 0.0018(8) 0.0059(8) 0.0025(8)
C9 0.0168(11) 0.0179(10) 0.0200(11) 0.0034(9) 0.0066(9) 0.0037(9)
C10 0.0143(11) 0.0220(11) 0.0170(10) -0.0019(9) 0.0006(9) -0.0007(9)
C11 0.0151(11) 0.0161(10) 0.0127(9) 0.0001(8) 0.0047(8) -0.0038(8)
C12 0.0171(11) 0.0164(10) 0.0171(10) 0.0022(9) 0.0022(9) 0.0054(9)
C13 0.0168(11) 0.0273(12) 0.0148(10) -0.0067(10) 0.0037(9) -0.0002(9)
C14 0.0291(14) 0.0280(12) 0.0173(11) -0.0111(11) 0.0104(10) -0.0057(10)
C15 0.0190(12) 0.0333(13) 0.0155(10) -0.0049(10) 0.0064(9) 0.0009(10)
C16 0.0163(11) 0.0248(11) 0.0130(10) -0.0064(9) 0.0040(9) 0.0038(9)
C17 0.0151(12) 0.0270(12) 0.0269(12) -0.0009(10) 0.0006(10) -0.0095(10)

loop_
_atom_type_symbol
_atom_type_description
_atom_type_scat_dispersion_real
_atom_type_scat_dispersion_imag
_atom_type_scat_source
C C 0.0033 0.0016 'International Tables Vol C Tables 4.2.6.8 and 6.1.1.4'
H H 0.0000 0.0000 'International Tables Vol C Tables 4.2.6.8 and 6.1.1.4'
Bi Bi -4.1077 10.2566 'International Tables Vol C Tables 4.2.6.8 and 6.1.1.4'
Cl Cl 0.1484 0.1585 'International Tables Vol C Tables 4.2.6.8 and 6.1.1.4'
N N 0.0061 0.0033 'International Tables Vol C Tables 4.2.6.8 and 6.1.1.4'
O O 0.0106 0.0060 'International Tables Vol C Tables 4.2.6.8 and 6.1.1.4'

loop_
_geom_angle_atom_site_label_1
_geom_angle_atom_site_label_2
_geom_angle_atom_site_label_3
_geom_angle_site_symmetry_1
_geom_angle_site_symmetry_3
_geom_angle
_geom_angle_publ_flag
C1 Bi1 N1 . . 72.54(7) ?
C1 Bi1 N2 . . 73.18(7) ?
N1 Bi1 N2 . . 145.67(6) ?
C1 Bi1 Cl1 . . 86.65(5) ?
N1 Bi1 Cl1 . . 83.67(4) ?
N2 Bi1 Cl1 . . 96.01(4) ?
C1 Bi1 Cl2 . . 87.35(5) ?
N1 Bi1 Cl2 . . 96.01(4) ?
N2 Bi1 Cl2 . . 80.74(4) ?
Cl1 Bi1 Cl2 . . 173.800(16) ?
C9 O1 C10 . . 109.57(16) ?
C15 O2 C14 . . 109.69(17) ?
C11 N1 C8 . . 108.85(16) ?
C11 N1 C7 . . 111.07(16) ?
C8 N1 C7 . . 108.96(16) ?
C11 N1 Bi1 . . 109.20(12) ?
C8 N1 Bi1 . . 114.73(12) ?
C7 N1 Bi1 . . 103.98(12) ?
C12 N2 C13 . . 109.18(18) ?
C12 N2 C16 . . 110.09(17) ?
C13 N2 C16 . . 108.63(16) ?
C12 N2 Bi1 . . 102.57(12) ?
C13 N2 Bi1 . . 113.89(13) ?
C16 N2 Bi1 . . 112.31(13) ?
C2 C1 C6 . . 121.7(2) ?
C2 C1 Bi1 . . 119.31(15) ?
C6 C1 Bi1 . . 118.88(15) ?
C1 C2 C3 . . 119.1(2) ?
C1 C2 C7 . . 119.34(18) ?
C3 C2 C7 . . 121.37(19) ?
C2 C3 C4 . . 119.9(2) ?
C2 C3 H3 . . 120.100000 ?
C4 C3 H3 . . 120.100000 ?
C3 C4 C5 . . 120.5(2) ?
C3 C4 H4 . . 119.800000 ?
C5 C4 H4 . . 119.800000 ?
C6 C5 C4 . . 119.7(2) ?
C6 C5 H5 . . 120.100000 ?
C4 C5 H5 . . 120.100000 ?
C1 C6 C5 . . 119.1(2) ?
C1 C6 C12 . . 118.29(19) ?
C5 C6 C12 . . 122.54(19) ?
N1 C7 C2 . . 112.22(16) ?
N1 C7 H7A . . 109.200000 ?
C2 C7 H7A . . 109.200000 ?
N1 C7 H7B . . 109.200000 ?
C2 C7 H7B . . 109.200000 ?
H7A C7 H7B . . 107.900000 ?
N1 C8 C9 . . 109.63(17) ?
N1 C8 H8A . . 109.700000 ?
C9 C8 H8A . . 109.700000 ?
N1 C8 H8B . . 109.700000 ?
C9 C8 H8B . . 109.700000 ?
H8A C8 H8B . . 108.200000 ?
O1 C9 C8 . . 111.81(18) ?
O1 C9 H9A . . 109.300000 ?
C8 C9 H9A . . 109.300000 ?
O1 C9 H9B . . 109.300000 ?
C8 C9 H9B . . 109.300000 ?
H9A C9 H9B . . 107.900000 ?
O1 C10 C11 . . 112.52(18) ?
O1 C10 H10A . . 109.100000 ?
C11 C10 H10A . . 109.100000 ?
O1 C10 H10B . . 109.100000 ?
C11 C10 H10B . . 109.100000 ?
H10A C10 H10B . . 107.800000 ?
N1 C11 C10 . . 111.03(17) ?
N1 C11 H11A . . 109.400000 ?
C10 C11 H11A . . 109.400000 ?
N1 C11 H11B . . 109.400000 ?
C10 C11 H11B . . 109.400000 ?
H11A C11 H11B . . 108.000000 ?
N2 C12 C6 . . 111.74(17) ?
N2 C12 H12A . . 109.300000 ?
C6 C12 H12A . . 109.300000 ?
N2 C12 H12B . . 109.300000 ?
C6 C12 H12B . . 109.300000 ?
H12A C12 H12B . . 107.900000 ?
N2 C13 C14 . . 111.15(19) ?
N2 C13 H13A . . 109.400000 ?
C14 C13 H13A . . 109.400000 ?
N2 C13 H13B . . 109.400000 ?
C14 C13 H13B . . 109.400000 ?
H13A C13 H13B . . 108.000000 ?
O2 C14 C13 . . 111.52(19) ?
O2 C14 H14A . . 109.300000 ?
C13 C14 H14A . . 109.300000 ?
O2 C14 H14B . . 109.300000 ?
C13 C14 H14B . . 109.300000 ?
H14A C14 H14B . . 108.000000 ?
O2 C15 C16 . . 111.1(2) ?
O2 C15 H15A . . 109.400000 ?
C16 C15 H15A . . 109.400000 ?
O2 C15 H15B . . 109.400000 ?
C16 C15 H15B . . 109.400000 ?
H15A C15 H15B . . 108.000000 ?
N2 C16 C15 . . 110.08(18) ?
N2 C16 H16A . . 109.600000 ?
C15 C16 H16A . . 109.600000 ?
N2 C16 H16B . . 109.600000 ?
C15 C16 H16B . . 109.600000 ?
H16A C16 H16B . . 108.200000 ?
Cl3 C17 Cl4 . . 110.57(14) ?
Cl3 C17 Cl5 . . 110.41(13) ?
Cl4 C17 Cl5 . . 110.21(14) ?
Cl3 C17 H17 . . 108.500000 ?
Cl4 C17 H17 . . 108.500000 ?
Cl5 C17 H17 . . 108.500000 ?

loop_
_geom_bond_atom_site_label_1
_geom_bond_atom_site_label_2
_geom_bond_site_symmetry_2
_geom_bond_distance
_geom_bond_publ_flag
Bi1 C1 . 2.191(2) ?
Bi1 N1 . 2.5609(17) ?
Bi1 N2 . 2.5648(18) ?
Bi1 Cl1 . 2.6638(5) ?
Bi1 Cl2 . 2.7470(5) ?
Cl3 C17 . 1.753(3) ?
Cl4 C17 . 1.753(2) ?
Cl5 C17 . 1.770(3) ?
O1 C9 . 1.423(3) ?
O1 C10 . 1.426(3) ?
O2 C15 . 1.422(3) ?
O2 C14 . 1.424(3) ?
N1 C11 . 1.482(3) ?
N1 C8 . 1.483(3) ?
N1 C7 . 1.486(3) ?
N2 C12 . 1.482(3) ?
N2 C13 . 1.483(3) ?
N2 C16 . 1.489(3) ?
C1 C2 . 1.389(3) ?
C1 C6 . 1.390(3) ?
C2 C3 . 1.392(3) ?
C2 C7 . 1.511(3) ?
C3 C4 . 1.393(3) ?
C3 H3 . 0.950000 ?
C4 C5 . 1.400(3) ?
C4 H4 . 0.950000 ?
C5 C6 . 1.392(3) ?
C5 H5 . 0.950000 ?
C6 C12 . 1.510(3) ?
C7 H7A . 0.990000 ?
C7 H7B . 0.990000 ?
C8 C9 . 1.506(3) ?
C8 H8A . 0.990000 ?
C8 H8B . 0.990000 ?
C9 H9A . 0.990000 ?
C9 H9B . 0.990000 ?
C10 C11 . 1.515(3) ?
C10 H10A . 0.990000 ?
C10 H10B . 0.990000 ?
C11 H11A . 0.990000 ?
C11 H11B . 0.990000 ?
C12 H12A . 0.990000 ?
C12 H12B . 0.990000 ?
C13 C14 . 1.515(3) ?
C13 H13A . 0.990000 ?
C13 H13B . 0.990000 ?
C14 H14A . 0.990000 ?
C14 H14B . 0.990000 ?
C15 C16 . 1.507(3) ?
C15 H15A . 0.990000 ?
C15 H15B . 0.990000 ?
C16 H16A . 0.990000 ?
C16 H16B . 0.990000 ?
C17 H17 . 1.000000 ?

loop_
_geom_torsion_atom_site_label_1
_geom_torsion_atom_site_label_2
_geom_torsion_atom_site_label_3
_geom_torsion_atom_site_label_4
_geom_torsion_site_symmetry_1
_geom_torsion_site_symmetry_2
_geom_torsion_site_symmetry_3
_geom_torsion_site_symmetry_4
_geom_torsion
_geom_torsion_publ_flag
C6 C1 C2 C3 . . . . -1.4(3) ?
Bi1 C1 C2 C3 . . . . 174.24(15) ?
C6 C1 C2 C7 . . . . -177.13(19) ?
Bi1 C1 C2 C7 . . . . -1.5(3) ?
C1 C2 C3 C4 . . . . 0.1(3) ?
C7 C2 C3 C4 . . . . 175.7(2) ?
C2 C3 C4 C5 . . . . 1.1(3) ?
C3 C4 C5 C6 . . . . -0.9(3) ?
C2 C1 C6 C5 . . . . 1.6(3) ?
Bi1 C1 C6 C5 . . . . -174.11(16) ?
C2 C1 C6 C12 . . . . -174.95(19) ?
Bi1 C1 C6 C12 . . . . 9.4(3) ?
C4 C5 C6 C1 . . . . -0.4(3) ?
C4 C5 C6 C12 . . . . 176.0(2) ?
C11 N1 C7 C2 . . . . -80.8(2) ?
C8 N1 C7 C2 . . . . 159.33(17) ?
Bi1 N1 C7 C2 . . . . 36.55(18) ?
C1 C2 C7 N1 . . . . -27.8(3) ?
C3 C2 C7 N1 . . . . 156.60(19) ?
C11 N1 C8 C9 . . . . 56.4(2) ?
C7 N1 C8 C9 . . . . 177.65(17) ?
Bi1 N1 C8 C9 . . . . -66.28(19) ?
C10 O1 C9 C8 . . . . 59.7(2) ?
N1 C8 C9 O1 . . . . -60.6(2) ?
C9 O1 C10 C11 . . . . -56.9(2) ?
C8 N1 C11 C10 . . . . -54.1(2) ?
C7 N1 C11 C10 . . . . -174.04(17) ?
Bi1 N1 C11 C10 . . . . 71.86(18) ?
O1 C10 C11 N1 . . . . 55.3(2) ?
C13 N2 C12 C6 . . . . -80.3(2) ?
C16 N2 C12 C6 . . . . 160.57(18) ?
Bi1 N2 C12 C6 . . . . 40.85(19) ?
C1 C6 C12 N2 . . . . -38.1(3) ?
C5 C6 C12 N2 . . . . 145.5(2) ?
C12 N2 C13 C14 . . . . -174.10(17) ?
C16 N2 C13 C14 . . . . -54.0(2) ?
Bi1 N2 C13 C14 . . . . 71.95(19) ?
C15 O2 C14 C13 . . . . -58.9(3) ?
N2 C13 C14 O2 . . . . 56.7(2) ?
C14 O2 C15 C16 . . . . 60.9(2) ?
C12 N2 C16 C15 . . . . 175.05(18) ?
C13 N2 C16 C15 . . . . 55.5(2) ?
Bi1 N2 C16 C15 . . . . -71.35(19) ?
O2 C15 C16 N2 . . . . -60.1(2) ?
